data_7000808
loop_
_publ_author_name
'Han, Yuan'
'Huynh, Han Vinh'

_publ_section_title
;
 Mixed carbene--isocyanide Pd(ii) complexes: synthesis, structures and
 reactivity towards nucleophiles
;
_journal_issue 12
_journal_name_full 'Dalton Transactions'
_journal_page_first 2201
_journal_page_last 2209
_journal_paper_doi 10.1039/b816471a
_journal_year 2009
_chemical_formula_sum 'C22 H27 Br2 N3 Pd'
_chemical_formula_weight 599.69
_chemical_name_systematic
;
?
;
_space_group_IT_number 2
_symmetry_cell_setting triclinic
_symmetry_space_group_name_Hall '-P 1'
_symmetry_space_group_name_H-M 'P -1'
_atom_sites_solution_hydrogens geom
_atom_sites_solution_primary direct
_atom_sites_solution_secondary difmap
_audit_creation_method SHELXL-97
_cell_angle_alpha 79.1370(10)
_cell_angle_beta 77.3210(10)
_cell_angle_gamma 70.0450(10)
_cell_formula_units_Z 2
_cell_length_a 8.8532(4)
_cell_length_b 10.2693(4)
_cell_length_c 14.0845(6)
_cell_measurement_reflns_used 6136
_cell_measurement_temperature 223(2)
_cell_measurement_theta_max 27.50
_cell_measurement_theta_min 2.44
_cell_volume 1165.24(9)
_computing_cell_refinement 'Bruker SMART'
_computing_data_collection 'Bruker SMART'
_computing_data_reduction 'Bruker SAINT'
_computing_molecular_graphics 'Bruker SHELXTL'
_computing_publication_material 'Bruker SHELXTL'
_computing_structure_refinement 'SHELXL-97 (Sheldrick, 1997)'
_computing_structure_solution 'SHELXS-97 (Sheldrick, 1990)'
_diffrn_ambient_temperature 223(2)
_diffrn_measured_fraction_theta_full 0.999
_diffrn_measured_fraction_theta_max 0.999
_diffrn_measurement_device_type 'CCD area detector'
_diffrn_measurement_method 'phi and omega scans'
_diffrn_radiation_monochromator graphite
_diffrn_radiation_source 'fine-focus sealed tube'
_diffrn_radiation_type MoK\a
_diffrn_radiation_wavelength 0.71073
_diffrn_reflns_av_R_equivalents 0.0198
_diffrn_reflns_av_sigmaI/netI 0.0235
_diffrn_reflns_limit_h_max 11
_diffrn_reflns_limit_h_min -11
_diffrn_reflns_limit_k_max 13
_diffrn_reflns_limit_k_min -13
_diffrn_reflns_limit_l_max 18
_diffrn_reflns_limit_l_min -18
_diffrn_reflns_number 15312
_diffrn_reflns_theta_full 27.50
_diffrn_reflns_theta_max 27.50
_diffrn_reflns_theta_min 1.49
_exptl_absorpt_coefficient_mu 4.238
_exptl_absorpt_correction_T_max 0.5884
_exptl_absorpt_correction_T_min 0.2820
_exptl_absorpt_correction_type multi-scan
_exptl_absorpt_process_details 'Sadabs, (Sheldrick 2001)'
_exptl_crystal_colour 'PALE YELLOW'
_exptl_crystal_density_diffrn 1.709
_exptl_crystal_density_meas ?
_exptl_crystal_density_method .
_exptl_crystal_description BLOCK
_exptl_crystal_F_000 592
_exptl_crystal_size_max 0.40
_exptl_crystal_size_mid 0.30
_exptl_crystal_size_min 0.14
_refine_diff_density_max 0.901
_refine_diff_density_min -0.434
_refine_diff_density_rms 0.068
_refine_ls_extinction_method none
_refine_ls_goodness_of_fit_ref 1.069
_refine_ls_hydrogen_treatment constr
_refine_ls_matrix_type full
_refine_ls_number_parameters 259
_refine_ls_number_reflns 5358
_refine_ls_number_restraints 0
_refine_ls_restrained_S_all 1.069
_refine_ls_R_factor_all 0.0320
_refine_ls_R_factor_gt 0.0257
_refine_ls_shift/su_max 0.001
_refine_ls_shift/su_mean 0.000
_refine_ls_structure_factor_coef Fsqd
_refine_ls_weighting_details 'calc w=1/[\s^2^(Fo^2^)+(0.0344P)^2^+0.2461P] where P=(Fo^2^+2Fc^2^)/3'
_refine_ls_weighting_scheme calc
_refine_ls_wR_factor_gt 0.0659
_refine_ls_wR_factor_ref 0.0681
_reflns_number_gt 4567
_reflns_number_total 5358
_reflns_threshold_expression >2sigma(I)
_cod_data_source_file b816471a.txt
_cod_data_source_block 6007
_cod_depositor_comments
;
The following automatic conversions were performed:
'_symmetry_cell_setting' value 'Triclinic' changed to 'triclinic'
according to '/home/saulius/struct/CIF-dictionaries/cif_core.dic'
dictionary named 'cif_core.dic' version 2.4.1 from 2010-06-29.

Automatic conversion script
Id: cif_fix_enum 1527 2010-12-29 10:47:43Z saulius 
;
_cod_original_sg_symbol_H-M P-1
_cod_database_code 7000808

loop_
_symmetry_equiv_pos_as_xyz
'x, y, z'
'-x, -y, -z'

loop_
_atom_site_label
_atom_site_type_symbol
_atom_site_fract_x
_atom_site_fract_y
_atom_site_fract_z
_atom_site_U_iso_or_equiv
_atom_site_adp_type
_atom_site_occupancy
_atom_site_symmetry_multiplicity
_atom_site_calc_flag
_atom_site_refinement_flags
_atom_site_disorder_assembly
_atom_site_disorder_group
Pd1 Pd 0.693690(18) 0.611131(16) 0.240580(11) 0.03135(6) Uani 1 1 d . . .
Br1 Br 0.65113(3) 0.41765(3) 0.18621(2) 0.04388(8) Uani 1 1 d . . .
Br2 Br 0.74086(4) 0.79542(3) 0.30400(2) 0.05591(9) Uani 1 1 d . . .
N1 N 1.0403(2) 0.44293(18) 0.24640(12) 0.0309(4) Uani 1 1 d . . .
N2 N 0.8851(2) 0.39272(19) 0.38152(13) 0.0334(4) Uani 1 1 d . . .
N3 N 0.4010(2) 0.82975(19) 0.14727(15) 0.0393(4) Uani 1 1 d . . .
C1 C 0.8855(2) 0.4745(2) 0.29446(15) 0.0309(4) Uani 1 1 d . . .
C2 C 1.1422(2) 0.3376(2) 0.30338(15) 0.0314(4) Uani 1 1 d . . .
C3 C 1.3096(3) 0.2691(2) 0.28715(17) 0.0393(5) Uani 1 1 d . . .
H3 H 1.3768 0.2910 0.2289 0.047 Uiso 1 1 calc R . .
C4 C 1.3725(3) 0.1678(3) 0.36035(19) 0.0459(6) Uani 1 1 d . . .
H4 H 1.4847 0.1188 0.3514 0.055 Uiso 1 1 calc R . .
C5 C 1.2741(3) 0.1369(3) 0.44658(18) 0.0464(6) Uani 1 1 d . . .
H5 H 1.3215 0.0679 0.4950 0.056 Uiso 1 1 calc R . .
C6 C 1.1083(3) 0.2044(2) 0.46362(17) 0.0399(5) Uani 1 1 d . . .
H6 H 1.0421 0.1830 0.5224 0.048 Uiso 1 1 calc R . .
C7 C 1.0434(3) 0.3057(2) 0.38970(15) 0.0322(4) Uani 1 1 d . . .
C11 C 0.7366(3) 0.4006(3) 0.45594(16) 0.0398(5) Uani 1 1 d . . .
H8 H 0.6452 0.4725 0.4278 0.048 Uiso 1 1 calc R . .
C9 C 0.7496(3) 0.4512(3) 0.54733(18) 0.0536(7) Uani 1 1 d . . .
H9A H 0.8425 0.3864 0.5750 0.080 Uiso 1 1 calc R . .
H9B H 0.6509 0.4567 0.5950 0.080 Uiso 1 1 calc R . .
H9C H 0.7637 0.5429 0.5304 0.080 Uiso 1 1 calc R . .
C10 C 0.6982(3) 0.2649(3) 0.4739(2) 0.0543(7) Uani 1 1 d . . .
H10A H 0.6912 0.2404 0.4122 0.081 Uiso 1 1 calc R . .
H10B H 0.5950 0.2752 0.5180 0.081 Uiso 1 1 calc R . .
H10C H 0.7838 0.1917 0.5033 0.081 Uiso 1 1 calc R . .
C8 C 1.0903(3) 0.5184(2) 0.15098(15) 0.0353(5) Uani 1 1 d . . .
H11 H 0.9893 0.5824 0.1283 0.042 Uiso 1 1 calc R . .
C12 C 1.1765(4) 0.4213(3) 0.07452(19) 0.0594(7) Uani 1 1 d . . .
H12A H 1.2789 0.3592 0.0928 0.089 Uiso 1 1 calc R . .
H12B H 1.1977 0.4753 0.0116 0.089 Uiso 1 1 calc R . .
H12C H 1.1086 0.3668 0.0698 0.089 Uiso 1 1 calc R . .
C13 C 1.1866(3) 0.6084(3) 0.1643(2) 0.0496(6) Uani 1 1 d . . .
H13A H 1.1186 0.6773 0.2073 0.074 Uiso 1 1 calc R . .
H13B H 1.2216 0.6553 0.1010 0.074 Uiso 1 1 calc R . .
H13C H 1.2814 0.5502 0.1930 0.074 Uiso 1 1 calc R . .
C14 C 0.5062(3) 0.7486(2) 0.18162(17) 0.0394(5) Uani 1 1 d . . .
C15 C 0.2686(3) 0.9366(2) 0.11355(17) 0.0338(5) Uani 1 1 d . . .
C16 C 0.2719(3) 0.9729(2) 0.01286(18) 0.0392(5) Uani 1 1 d . . .
C17 C 0.1416(3) 1.0852(3) -0.01629(19) 0.0472(6) Uani 1 1 d . . .
H17 H 0.1395 1.1158 -0.0834 0.057 Uiso 1 1 calc R . .
C18 C 0.0166(3) 1.1510(3) 0.0525(2) 0.0516(7) Uani 1 1 d . . .
H18 H -0.0702 1.2264 0.0317 0.062 Uiso 1 1 calc R . .
C19 C 0.0156(3) 1.1092(3) 0.1508(2) 0.0499(6) Uani 1 1 d . . .
H19 H -0.0727 1.1549 0.1962 0.060 Uiso 1 1 calc R . .
C20 C 0.1421(3) 1.0012(2) 0.18391(17) 0.0394(5) Uani 1 1 d . . .
C21 C 0.4060(3) 0.8941(3) -0.0602(2) 0.0550(7) Uani 1 1 d . . .
H21A H 0.5106 0.8852 -0.0443 0.082 Uiso 1 1 calc R . .
H21B H 0.3971 0.9441 -0.1254 0.082 Uiso 1 1 calc R . .
H21C H 0.3972 0.8020 -0.0580 0.082 Uiso 1 1 calc R . .
C22 C 0.1425(4) 0.9539(3) 0.29154(19) 0.0594(7) Uani 1 1 d . . .
H22A H 0.0404 1.0053 0.3287 0.089 Uiso 1 1 calc R . .
H22B H 0.2322 0.9708 0.3107 0.089 Uiso 1 1 calc R . .
H22C H 0.1552 0.8549 0.3047 0.089 Uiso 1 1 calc R . .

loop_
_atom_site_aniso_label
_atom_site_aniso_U_11
_atom_site_aniso_U_22
_atom_site_aniso_U_33
_atom_site_aniso_U_23
_atom_site_aniso_U_13
_atom_site_aniso_U_12
Pd1 0.02675(9) 0.03059(10) 0.03186(10) 0.00182(7) -0.00809(6) -0.00386(7)
Br1 0.03549(13) 0.03875(14) 0.05820(16) -0.00473(11) -0.01308(11) -0.01010(10)
Br2 0.06938(19) 0.04403(15) 0.05658(17) -0.01359(12) -0.02291(14) -0.00908(13)
N1 0.0269(8) 0.0351(9) 0.0287(9) 0.0038(7) -0.0070(7) -0.0095(7)
N2 0.0305(9) 0.0354(10) 0.0301(9) 0.0033(7) -0.0071(7) -0.0077(8)
N3 0.0364(10) 0.0313(10) 0.0500(12) 0.0004(8) -0.0160(9) -0.0080(8)
C1 0.0293(10) 0.0323(11) 0.0305(10) 0.0000(8) -0.0082(8) -0.0088(8)
C2 0.0301(10) 0.0313(11) 0.0325(10) 0.0013(8) -0.0111(8) -0.0084(9)
C3 0.0307(11) 0.0432(13) 0.0412(12) -0.0029(10) -0.0071(9) -0.0086(10)
C4 0.0313(12) 0.0443(14) 0.0564(15) -0.0067(11) -0.0173(11) 0.0016(10)
C5 0.0502(14) 0.0398(13) 0.0454(14) 0.0043(11) -0.0244(12) -0.0043(11)
C6 0.0457(13) 0.0383(12) 0.0326(11) 0.0042(9) -0.0132(10) -0.0095(10)
C7 0.0308(11) 0.0325(11) 0.0326(11) 0.0000(9) -0.0111(9) -0.0076(9)
C11 0.0299(11) 0.0482(14) 0.0325(11) 0.0040(10) -0.0016(9) -0.0082(10)
C9 0.0509(15) 0.0631(17) 0.0391(14) -0.0084(12) 0.0008(11) -0.0119(13)
C10 0.0506(15) 0.0656(18) 0.0471(15) 0.0066(13) -0.0038(12) -0.0287(14)
C8 0.0315(11) 0.0410(12) 0.0308(11) 0.0072(9) -0.0064(9) -0.0135(9)
C12 0.076(2) 0.0603(18) 0.0371(14) -0.0033(12) 0.0003(13) -0.0234(16)
C13 0.0499(15) 0.0461(14) 0.0581(16) 0.0129(12) -0.0196(12) -0.0255(12)
C14 0.0376(12) 0.0359(12) 0.0427(13) -0.0001(10) -0.0118(10) -0.0083(10)
C15 0.0342(11) 0.0242(10) 0.0444(12) 0.0038(9) -0.0180(10) -0.0080(9)
C16 0.0402(12) 0.0378(12) 0.0439(13) -0.0014(10) -0.0109(10) -0.0172(10)
C17 0.0584(16) 0.0441(14) 0.0447(14) 0.0091(11) -0.0265(12) -0.0198(12)
C18 0.0461(14) 0.0368(13) 0.0682(18) 0.0026(12) -0.0253(13) -0.0034(11)
C19 0.0456(14) 0.0356(13) 0.0613(17) -0.0075(12) -0.0098(12) -0.0025(11)
C20 0.0448(13) 0.0294(11) 0.0441(13) -0.0022(9) -0.0128(10) -0.0098(10)
C21 0.0539(16) 0.0579(17) 0.0544(16) -0.0091(13) -0.0040(13) -0.0212(13)
C22 0.082(2) 0.0511(16) 0.0411(14) -0.0047(12) -0.0101(14) -0.0165(15)

loop_
_atom_type_symbol
_atom_type_description
_atom_type_scat_dispersion_real
_atom_type_scat_dispersion_imag
_atom_type_scat_source
C C 0.0033 0.0016 'International Tables Vol C Tables 4.2.6.8 and 6.1.1.4'
H H 0.0000 0.0000 'International Tables Vol C Tables 4.2.6.8 and 6.1.1.4'
N N 0.0061 0.0033 'International Tables Vol C Tables 4.2.6.8 and 6.1.1.4'
Br Br -0.2901 2.4595 'International Tables Vol C Tables 4.2.6.8 and 6.1.1.4'
Pd Pd -0.9988 1.0072 'International Tables Vol C Tables 4.2.6.8 and 6.1.1.4'

loop_
_geom_angle_atom_site_label_1
_geom_angle_atom_site_label_2
_geom_angle_atom_site_label_3
_geom_angle
_geom_angle_site_symmetry_1
_geom_angle_site_symmetry_3
_geom_angle_publ_flag
C1 Pd1 C14 177.89(9) . . ?
C1 Pd1 Br1 88.03(6) . . ?
C14 Pd1 Br1 91.71(7) . . ?
C1 Pd1 Br2 89.23(6) . . ?
C14 Pd1 Br2 91.11(7) . . ?
Br1 Pd1 Br2 176.503(10) . . ?
C1 N1 C2 109.70(17) . . ?
C1 N1 C8 123.28(17) . . ?
C2 N1 C8 126.89(17) . . ?
C1 N2 C7 109.77(17) . . ?
C1 N2 C11 123.35(17) . . ?
C7 N2 C11 126.86(17) . . ?
C14 N3 C15 174.1(2) . . ?
N1 C1 N2 107.75(17) . . ?
N1 C1 Pd1 124.86(15) . . ?
N2 C1 Pd1 127.32(15) . . ?
C7 C2 C3 121.37(19) . . ?
C7 C2 N1 106.52(17) . . ?
C3 C2 N1 132.1(2) . . ?
C4 C3 C2 117.1(2) . . ?
C3 C4 C5 121.5(2) . . ?
C6 C5 C4 121.9(2) . . ?
C5 C6 C7 117.0(2) . . ?
C2 C7 C6 121.1(2) . . ?
C2 C7 N2 106.26(17) . . ?
C6 C7 N2 132.6(2) . . ?
N2 C11 C10 110.8(2) . . ?
N2 C11 C9 110.58(19) . . ?
C10 C11 C9 114.7(2) . . ?
N1 C8 C12 111.91(19) . . ?
N1 C8 C13 110.08(19) . . ?
C12 C8 C13 113.7(2) . . ?
N3 C14 Pd1 178.2(2) . . ?
C20 C15 C16 123.9(2) . . ?
C20 C15 N3 117.2(2) . . ?
C16 C15 N3 118.9(2) . . ?
C15 C16 C17 116.3(2) . . ?
C15 C16 C21 121.9(2) . . ?
C17 C16 C21 121.8(2) . . ?
C18 C17 C16 120.4(2) . . ?
C19 C18 C17 121.5(2) . . ?
C18 C19 C20 120.8(2) . . ?
C19 C20 C15 117.1(2) . . ?
C19 C20 C22 121.4(2) . . ?
C15 C20 C22 121.5(2) . . ?

loop_
_geom_bond_atom_site_label_1
_geom_bond_atom_site_label_2
_geom_bond_distance
_geom_bond_site_symmetry_2
_geom_bond_publ_flag
Pd1 C1 1.992(2) . ?
Pd1 C14 2.000(2) . ?
Pd1 Br1 2.4263(3) . ?
Pd1 Br2 2.4278(3) . ?
N1 C1 1.347(3) . ?
N1 C2 1.398(3) . ?
N1 C8 1.477(2) . ?
N2 C1 1.349(3) . ?
N2 C7 1.398(3) . ?
N2 C11 1.479(3) . ?
N3 C14 1.145(3) . ?
N3 C15 1.405(3) . ?
C2 C7 1.389(3) . ?
C2 C3 1.394(3) . ?
C3 C4 1.381(3) . ?
C4 C5 1.384(4) . ?
C5 C6 1.381(3) . ?
C6 C7 1.394(3) . ?
C11 C10 1.509(4) . ?
C11 C9 1.516(3) . ?
C8 C12 1.504(3) . ?
C8 C13 1.513(3) . ?
C15 C20 1.389(3) . ?
C15 C16 1.393(3) . ?
C16 C17 1.396(3) . ?
C16 C21 1.498(3) . ?
C17 C18 1.374(4) . ?
C18 C19 1.369(4) . ?
C19 C20 1.374(3) . ?
C20 C22 1.503(3) . ?
